data_7211851
loop_
_publ_author_name
'Jin, Chuan-Ming'
'Zhu, Zhu'
'Yao, Ming-Xia'
'Meng, Xiang-Gao'

_publ_section_title
;
 In situ reduction from CuX2 (X = Br, Cl) to Cu(I) halide clusters based
 on ligand bis(2-methylimidazo-1-yl)methane
;
_journal_issue 2
_journal_name_full CrystEngComm
_journal_page_first 358
_journal_paper_doi 10.1039/b915584h
_journal_volume 12
_journal_year 2010
_chemical_formula_moiety 'C9 H10 Br Cu N4'
_chemical_formula_sum 'C9 H10 Br Cu N4'
_chemical_formula_weight 317.66
_chemical_name_systematic
;
?
;
_space_group_IT_number 64
_symmetry_cell_setting orthorhombic
_symmetry_space_group_name_Hall '-C 2ac 2'
_symmetry_space_group_name_H-M 'C m c a'
_atom_sites_solution_hydrogens geom
_atom_sites_solution_primary direct
_atom_sites_solution_secondary difmap
_audit_creation_method SHELXL-97
_cell_angle_alpha 90.00
_cell_angle_beta 90.00
_cell_angle_gamma 90.00
_cell_formula_units_Z 16
_cell_length_a 21.500(17)
_cell_length_b 27.568(17)
_cell_length_c 7.428(5)
_cell_measurement_temperature 293(2)
_cell_volume 4403(5)
_computing_cell_refinement 'SAINT+ (Bruker, 2001)'
_computing_data_collection 'SMART, (Bruker, 2001)'
_computing_data_reduction SAINT+
_computing_molecular_graphics 'SHELXTL (Bruker, 2001)'
_computing_publication_material SHELXTL
_computing_structure_refinement 'SHELXL-97 (Sheldrick, 1997)'
_computing_structure_solution 'SHELXS-97 (Sheldrick, 1997)'
_diffrn_ambient_temperature 293(2)
_diffrn_measured_fraction_theta_full 0.999
_diffrn_measured_fraction_theta_max 0.999
_diffrn_measurement_device_type 'Bruker Smart Apex CCD area detector'
_diffrn_measurement_method 'phi and omega scans'
_diffrn_radiation_monochromator graphite
_diffrn_radiation_source 'fine-focus sealed tube'
_diffrn_radiation_type MoK\a
_diffrn_radiation_wavelength 0.71073
_diffrn_reflns_av_R_equivalents 0.0688
_diffrn_reflns_av_sigmaI/netI 0.0530
_diffrn_reflns_limit_h_max 25
_diffrn_reflns_limit_h_min -25
_diffrn_reflns_limit_k_max 19
_diffrn_reflns_limit_k_min -32
_diffrn_reflns_limit_l_max 8
_diffrn_reflns_limit_l_min -8
_diffrn_reflns_number 10297
_diffrn_reflns_theta_full 25.02
_diffrn_reflns_theta_max 25.02
_diffrn_reflns_theta_min 2.40
_diffrn_standards_decay_% 0
_diffrn_standards_number 0
_exptl_absorpt_coefficient_mu 5.585
_exptl_absorpt_correction_T_max 0.6051
_exptl_absorpt_correction_T_min 0.5304
_exptl_absorpt_correction_type none
_exptl_crystal_colour light-yellow
_exptl_crystal_density_diffrn 1.917
_exptl_crystal_density_method 'not measured'
_exptl_crystal_description block
_exptl_crystal_F_000 2496
_exptl_crystal_size_max 0.13
_exptl_crystal_size_mid 0.12
_exptl_crystal_size_min 0.10
_refine_diff_density_max 1.519
_refine_diff_density_min -3.655
_refine_diff_density_rms 0.288
_refine_ls_extinction_coef 0.0050(6)
_refine_ls_extinction_expression Fc^*^=kFc[1+0.001xFc^2^\l^3^/sin(2\q)]^-1/4^
_refine_ls_extinction_method none
_refine_ls_goodness_of_fit_ref 1.086
_refine_ls_hydrogen_treatment constr
_refine_ls_matrix_type full
_refine_ls_number_parameters 155
_refine_ls_number_reflns 2007
_refine_ls_number_restraints 0
_refine_ls_restrained_S_all 1.086
_refine_ls_R_factor_all 0.1361
_refine_ls_R_factor_gt 0.0917
_refine_ls_shift/su_max 0.003
_refine_ls_shift/su_mean 0.001
_refine_ls_structure_factor_coef Fsqd
_refine_ls_weighting_details 'calc w=1/[\s^2^(Fo^2^)+(0.1595P)^2^+16.0300P] where P=(Fo^2^+2Fc^2^)/3'
_refine_ls_weighting_scheme calc
_refine_ls_wR_factor_gt 0.2555
_refine_ls_wR_factor_ref 0.2718
_reflns_number_gt 1122
_reflns_number_total 2007
_reflns_threshold_expression 'I > 2\s(I)'
_cod_data_source_file b915584h.txt
_cod_data_source_block jcm5b
_cod_depositor_comments
;
The following automatic conversions were performed:

'_symmetry_cell_setting' value 'Orthorhombic' changed to
'orthorhombic' according to
/home/saulius/struct/CIF-dictionaries/cif_core.dic dictionary named
'cif_core.dic' version 2.4.2 from 2011-04-26.

Automatic conversion script
Id: cif_fix_values 1891 2012-01-12 08:04:46Z andrius 
;
_cod_original_cell_volume 4402(5)
_cod_original_sg_symbol_Hall '-C 2bc 2'
_cod_original_sg_symbol_H-M Cmca
_cod_database_code 7211851

loop_
_symmetry_equiv_pos_as_xyz
'x, y, z'
'-x, -y+1/2, z+1/2'
'-x, y+1/2, -z+1/2'
'x, -y, -z'
'x+1/2, y+1/2, z'
'-x+1/2, -y+1, z+1/2'
'-x+1/2, y+1, -z+1/2'
'x+1/2, -y+1/2, -z'
'-x, -y, -z'
'x, y-1/2, -z-1/2'
'x, -y-1/2, z-1/2'
'-x, y, z'
'-x+1/2, -y+1/2, -z'
'x+1/2, y, -z-1/2'
'x+1/2, -y, z-1/2'
'-x+1/2, y+1/2, z'

loop_
_atom_site_label
_atom_site_type_symbol
_atom_site_fract_x
_atom_site_fract_y
_atom_site_fract_z
_atom_site_U_iso_or_equiv
_atom_site_adp_type
_atom_site_occupancy
_atom_site_symmetry_multiplicity
_atom_site_calc_flag
_atom_site_refinement_flags
_atom_site_disorder_group
Cu1 Cu 0.43781(7) 0.5000 0.0000 0.0426(7) Uani 1 2 d S .
Cu2 Cu 0.31187(13) 0.25050(9) 0.0111(3) 0.0513(8) Uani 0.50 1 d P .
Br1 Br 0.2500 0.30163(8) 0.2500 0.0714(8) Uani 1 2 d S .
Br2 Br 0.5000 0.44817(6) 0.21613(18) 0.0424(6) Uani 1 2 d S .
N1 N 0.3850(4) 0.4579(3) -0.1647(12) 0.044(2) Uani 1 1 d . .
C2 C 0.3408(5) 0.4231(4) -0.4007(13) 0.048(3) Uani 1 1 d . .
H2A H 0.3329 0.4140 -0.5191 0.057 Uiso 1 1 calc R .
N3 N 0.3648(4) 0.2054(3) 0.1718(12) 0.041(2) Uani 0.50 1 d P 1
C6A C 0.3648(4) 0.2054(3) 0.1718(12) 0.041(2) Uani 0.50 1 d P 2
C7 C 0.4120(5) 0.1757(5) 0.4027(13) 0.049(3) Uani 1 1 d . .
C1 C 0.3888(5) 0.4513(4) -0.3362(16) 0.053(3) Uani 1 1 d . .
H1A H 0.4222 0.4639 -0.4080 0.063 Uiso 1 1 d R .
N2 N 0.3081(5) 0.4119(3) -0.2522(9) 0.046(3) Uani 1 1 d . .
C3 C 0.3352(5) 0.4329(4) -0.1106(13) 0.041(2) Uani 1 1 d . .
C4 C 0.2500 0.3824(6) -0.2500 0.052(5) Uani 1 2 d S .
H4A H 0.2504 0.3618 -0.1458 0.062 Uiso 0.50 1 d PR .
C5 C 0.3127(5) 0.4290(5) 0.0814(12) 0.059(3) Uani 1 1 d . .
H5A H 0.2763 0.4087 0.0861 0.088 Uiso 1 1 d R .
H5B H 0.3447 0.4152 0.1557 0.088 Uiso 1 1 d R .
H5C H 0.3025 0.4608 0.1245 0.088 Uiso 1 1 d R .
C6 C 0.3634(4) 0.2036(3) 0.3439(13) 0.048(3) Uani 0.50 1 d P 1
H6A H 0.3329 0.2190 0.4189 0.057 Uiso 1 1 d R 1
N3A N 0.3634(4) 0.2036(3) 0.3439(13) 0.048(3) Uani 0.50 1 d P 2
N4 N 0.4415(5) 0.1620(3) 0.2549(9) 0.045(2) Uani 1 1 d . .
C8 C 0.4131(5) 0.1794(4) 0.1099(13) 0.047(3) Uani 1 1 d . .
C9 C 0.5000 0.1335(6) 0.254(2) 0.054(5) Uani 1 2 d S .
H9A H 0.5000 0.1127 0.1501 0.064 Uiso 1 2 d SR .
H9B H 0.5000 0.1131 0.3586 0.064 Uiso 1 2 d SR .
C10 C 0.4389(10) 0.1792(10) -0.070(3) 0.066(7) Uani 0.50 1 d P 1
H10A H 0.4731 0.1569 -0.0772 0.099 Uiso 0.50 1 d PR 1
H10B H 0.4076 0.1700 -0.1559 0.099 Uiso 0.50 1 d PR 1
H10C H 0.4533 0.2113 -0.0968 0.099 Uiso 0.50 1 d PR 1
C10A C 0.4354(11) 0.1744(11) 0.586(3) 0.080(9) Uani 0.50 1 d P 2
H10D H 0.4698 0.1523 0.5945 0.120 Uiso 0.50 1 d PR 2
H10E H 0.4491 0.2066 0.6159 0.120 Uiso 0.50 1 d PR 2
H10F H 0.4031 0.1646 0.6672 0.120 Uiso 0.50 1 d PR 2

loop_
_atom_site_aniso_label
_atom_site_aniso_U_11
_atom_site_aniso_U_22
_atom_site_aniso_U_33
_atom_site_aniso_U_23
_atom_site_aniso_U_13
_atom_site_aniso_U_12
Cu1 0.0269(10) 0.0442(12) 0.0568(11) -0.0089(8) 0.000 0.000
Cu2 0.0367(15) 0.0571(19) 0.0600(16) 0.0070(15) 0.0046(10) 0.0011(12)
Br1 0.0504(13) 0.0497(14) 0.1141(18) 0.000 0.0315(9) 0.000
Br2 0.0467(10) 0.0458(11) 0.0346(8) 0.0089(6) 0.000 0.000
N1 0.032(5) 0.039(5) 0.061(5) 0.007(4) 0.005(4) -0.007(4)
C2 0.045(6) 0.067(7) 0.032(5) 0.007(5) -0.004(4) 0.016(6)
N3 0.034(5) 0.037(6) 0.051(5) 0.001(4) 0.009(4) 0.001(4)
C6A 0.034(5) 0.037(6) 0.051(5) 0.001(4) 0.009(4) 0.001(4)
C7 0.036(6) 0.076(8) 0.036(5) -0.003(5) -0.002(4) -0.004(6)
C1 0.043(6) 0.047(7) 0.067(7) 0.012(5) -0.009(6) -0.008(5)
N2 0.053(7) 0.046(6) 0.039(4) 0.005(3) -0.006(3) 0.004(6)
C3 0.037(6) 0.051(7) 0.036(5) 0.007(4) 0.003(4) 0.005(5)
C4 0.039(11) 0.032(11) 0.084(12) 0.000 -0.009(7) 0.000
C5 0.049(6) 0.090(9) 0.038(5) -0.002(5) 0.006(5) -0.022(6)
C6 0.035(5) 0.049(6) 0.059(6) -0.009(5) 0.002(4) 0.010(4)
N3A 0.035(5) 0.049(6) 0.059(6) -0.009(5) 0.002(4) 0.010(4)
N4 0.050(7) 0.042(6) 0.042(5) -0.003(3) 0.008(3) -0.001(6)
C8 0.047(7) 0.055(7) 0.038(5) 0.001(5) 0.002(5) 0.004(6)
C9 0.054(13) 0.035(11) 0.072(11) 0.001(7) 0.000 0.000
C10 0.048(14) 0.11(2) 0.043(11) -0.018(13) -0.018(10) 0.037(14)
C10A 0.045(14) 0.14(3) 0.059(13) 0.053(16) 0.020(11) 0.040(16)

loop_
_atom_type_symbol
_atom_type_description
_atom_type_scat_dispersion_real
_atom_type_scat_dispersion_imag
_atom_type_scat_source
C C 0.0033 0.0016 'International Tables Vol C Tables 4.2.6.8 and 6.1.1.4'
H H 0.0000 0.0000 'International Tables Vol C Tables 4.2.6.8 and 6.1.1.4'
N N 0.0061 0.0033 'International Tables Vol C Tables 4.2.6.8 and 6.1.1.4'
Cu Cu 0.3201 1.2651 'International Tables Vol C Tables 4.2.6.8 and 6.1.1.4'
Br Br -0.2901 2.4595 'International Tables Vol C Tables 4.2.6.8 and 6.1.1.4'

loop_
_geom_angle_atom_site_label_1
_geom_angle_atom_site_label_2
_geom_angle_atom_site_label_3
_geom_angle
_geom_angle_site_symmetry_1
_geom_angle_site_symmetry_3
N1 Cu1 N1 112.1(5) . 4_565
N1 Cu1 Br2 110.7(2) . .
N1 Cu1 Br2 103.7(2) 4_565 .
N1 Cu1 Br2 103.7(2) . 9_665
N1 Cu1 Br2 110.7(2) 4_565 9_665
Br2 Cu1 Br2 116.22(8) . 9_665
N1 Cu1 Cu1 124.0(2) . 9_665
N1 Cu1 Cu1 124.0(2) 4_565 9_665
Br2 Cu1 Cu1 58.11(4) . 9_665
Br2 Cu1 Cu1 58.11(4) 9_665 9_665
N3 Cu2 N3A 114.6(4) . 11_565
N3 Cu2 C6 114.6(4) . 11_565
N3A Cu2 C6 0.0(7) 11_565 11_565
N3 Cu2 Br1 102.2(3) . .
N3A Cu2 Br1 110.1(3) 11_565 .
C6 Cu2 Br1 110.1(3) 11_565 .
N3 Cu2 Cu2 125.4(3) . 13
N3A Cu2 Cu2 119.9(3) 11_565 13
C6 Cu2 Cu2 119.9(3) 11_565 13
Br1 Cu2 Cu2 62.75(10) . 13
N3 Cu2 Br1 111.0(3) . 13
N3A Cu2 Br1 98.8(3) 11_565 13
C6 Cu2 Br1 98.8(3) 11_565 13
Br1 Cu2 Br1 120.71(12) . 13
Cu2 Cu2 Br1 57.96(10) 13 13
Cu2 Br1 Cu2 115.12(14) . 7_545
Cu2 Br1 Cu2 59.29(12) . 13
Cu2 Br1 Cu2 87.20(9) 7_545 13
Cu2 Br1 Cu2 87.20(9) . 11_566
Cu2 Br1 Cu2 59.29(12) 7_545 11_566
Cu2 Br1 Cu2 117.14(13) 13 11_566
Cu1 Br2 Cu1 63.78(8) . 9_665
C1 N1 C3 106.0(8) . .
C1 N1 Cu1 129.7(6) . .
C3 N1 Cu1 124.2(7) . .
N2 C2 C1 103.6(9) . .
C6 N3 C8 109.9(8) . .
C6 N3 Cu2 126.0(6) . .
C8 N3 Cu2 123.3(7) . .
N4 C7 C6 105.2(9) . .
N4 C7 C10A 127.2(12) . .
C6 C7 C10A 125.3(13) . .
N1 C1 C2 112.0(9) . .
C3 N2 C2 108.6(10) . .
C3 N2 C4 126.4(7) . .
C2 N2 C4 124.9(7) . .
N2 C3 N1 109.7(9) . .
N2 C3 C5 125.0(9) . .
N1 C3 C5 125.4(9) . .
N2 C4 N2 113.9(13) . 7_544
N3 C6 C7 108.8(8) . .
N3 C6 Cu2 125.6(7) . 11_566
C7 C6 Cu2 123.7(7) . 11_566
C7 N4 C8 110.4(10) . .
C7 N4 C9 124.2(10) . .
C8 N4 C9 125.3(9) . .
N4 C8 N3 105.7(9) . .
N4 C8 C10 124.8(12) . .
N3 C8 C10 128.0(13) . .
N4 C9 N4 116.0(13) . 12_655

loop_
_geom_bond_atom_site_label_1
_geom_bond_atom_site_label_2
_geom_bond_distance
_geom_bond_site_symmetry_2
Cu1 N1 2.034(9) .
Cu1 N1 2.034(9) 4_565
Cu1 Br2 2.5311(17) .
Cu1 Br2 2.5311(17) 9_665
Cu1 Cu1 2.674(4) 9_665
Cu2 N3 2.066(9) .
Cu2 N3A 2.091(9) 11_565
Cu2 C6 2.091(9) 11_565
Cu2 Br1 2.628(3) .
Cu2 Cu2 2.665(6) 13
Cu2 Br1 2.756(3) 13
Br1 Cu2 2.628(3) 7_545
Br1 Cu2 2.756(3) 13
Br1 Cu2 2.756(3) 11_566
Br2 Cu1 2.5311(17) 9_665
N1 C1 1.290(15) .
N1 C3 1.334(12) .
C2 N2 1.343(12) .
C2 C1 1.379(14) .
N3 C6 1.279(14) .
N3 C8 1.342(13) .
C7 N4 1.323(12) .
C7 C6 1.370(13) .
C7 C10A 1.45(2) .
N2 C3 1.334(12) .
N2 C4 1.491(13) .
C3 C5 1.510(12) .
C4 N2 1.491(13) 7_544
C6 Cu2 2.091(9) 11_566
N4 C8 1.329(13) .
N4 C9 1.482(13) .
C8 C10 1.45(2) .
C9 N4 1.482(13) 12_655
